data_7214075
loop_
_publ_author_name
'Clark, Ewan R.'
'Hayward, John J.'
'Leontowicz, Bryce J.'
'Eisler, Dana J.'
'Rawson, Jeremy M.'

_publ_section_title
;
 Syntheses of, and structural studies on, benzo-fused 1,2,4-thiadiazines
;
_journal_issue 9
_journal_name_full CrystEngComm
_journal_page_first 1755
_journal_paper_doi 10.1039/c3ce42205d
_journal_volume 16
_journal_year 2014
_chemical_formula_moiety 'C14 H9 F3 N2 S'
_chemical_formula_sum 'C14 H9 F3 N2 S'
_chemical_formula_weight 294.29
_chemical_name_systematic
; 
 ? 
;
_space_group_IT_number 9
_symmetry_cell_setting monoclinic
_symmetry_space_group_name_Hall 'C -2yc'
_symmetry_space_group_name_H-M 'C 1 c 1'
_atom_sites_solution_hydrogens geom
_atom_sites_solution_primary direct
_atom_sites_solution_secondary difmap
_audit_creation_method SHELXL-97
_cell_angle_alpha 90.00
_cell_angle_beta 90.959(4)
_cell_angle_gamma 90.00
_cell_formula_units_Z 16
_cell_length_a 14.857(2)
_cell_length_b 13.0971(19)
_cell_length_c 26.970(4)
_cell_measurement_reflns_used 17034
_cell_measurement_temperature 150(2)
_cell_measurement_theta_max 25.0
_cell_measurement_theta_min 0.76
_cell_volume 5247.2(13)
_computing_cell_refinement 'Bruker SAINT'
_computing_data_collection 'Bruker APEX2'
_computing_data_reduction 'Bruker SAINT, SADABS and XPREP'
_computing_molecular_graphics 'Bruker SHELXTL'
_computing_publication_material 'Bruker SHELXTL'
_computing_structure_refinement 'SHELXL-97 (Sheldrick, 2008)'
_computing_structure_solution 'SHELXS-97 (Sheldrick, 2008)'
_diffrn_ambient_temperature 150(2)
_diffrn_measured_fraction_theta_full 0.994
_diffrn_measured_fraction_theta_max 0.994
_diffrn_measurement_device_type 'Bruker APEX-II CCD area detector'
_diffrn_measurement_method 'phi and omega scans'
_diffrn_radiation_monochromator graphite
_diffrn_radiation_source 'fine-focus sealed tube'
_diffrn_radiation_type MoK\a
_diffrn_radiation_wavelength 0.71073
_diffrn_reflns_av_R_equivalents 0.0397
_diffrn_reflns_av_sigmaI/netI 0.0596
_diffrn_reflns_limit_h_max 17
_diffrn_reflns_limit_h_min -11
_diffrn_reflns_limit_k_max 15
_diffrn_reflns_limit_k_min -14
_diffrn_reflns_limit_l_max 32
_diffrn_reflns_limit_l_min -32
_diffrn_reflns_number 17034
_diffrn_reflns_theta_full 25.00
_diffrn_reflns_theta_max 25.00
_diffrn_reflns_theta_min 0.76
_exptl_absorpt_coefficient_mu 0.272
_exptl_absorpt_correction_T_max 0.9839
_exptl_absorpt_correction_T_min 0.9228
_exptl_absorpt_correction_type empirical
_exptl_absorpt_process_details sadabs
_exptl_crystal_colour yellow
_exptl_crystal_density_diffrn 1.490
_exptl_crystal_density_method 'not measured'
_exptl_crystal_description needle
_exptl_crystal_F_000 2400
_exptl_crystal_size_max 0.30
_exptl_crystal_size_mid 0.12
_exptl_crystal_size_min 0.06
_refine_diff_density_max 0.796
_refine_diff_density_min -0.814
_refine_diff_density_rms 0.151
_refine_ls_abs_structure_details 'Flack H D (1983), Acta Cryst. A39, 876-881'
_refine_ls_abs_structure_Flack -0.1(3)
_refine_ls_extinction_method none
_refine_ls_goodness_of_fit_ref 1.098
_refine_ls_hydrogen_treatment constr
_refine_ls_matrix_type full
_refine_ls_number_parameters 422
_refine_ls_number_reflns 7611
_refine_ls_number_restraints 326
_refine_ls_restrained_S_all 1.080
_refine_ls_R_factor_all 0.1131
_refine_ls_R_factor_gt 0.1056
_refine_ls_shift/su_max 0.000
_refine_ls_shift/su_mean 0.000
_refine_ls_structure_factor_coef Fsqd
_refine_ls_weighting_details 'calc w=1/[\s^2^(Fo^2^)+(0.1726P)^2^+98.2599P] where P=(Fo^2^+2Fc^2^)/3'
_refine_ls_weighting_scheme calc
_refine_ls_wR_factor_gt 0.3009
_refine_ls_wR_factor_ref 0.3112
_reflns_number_gt 7072
_reflns_number_total 7611
_reflns_threshold_expression >2sigma(I)
_cod_data_source_file c3ce42205d.txt
_cod_data_source_block compound_9
_cod_depositor_comments
;
The following automatic conversions were performed:

'_symmetry_cell_setting' value 'Monoclinic' changed to 'monoclinic'
according to
/usr/data/users/saulius/automatic-downloads/current/RSC/lib/dictionaries/cif_core.dic
dictionary named 'cif_core.dic' version 2.4.2 from 2011-04-26.

Automatic conversion script
Id: cif_fix_values 2281 2013-09-26 08:29:07Z andrius 
;
_cod_original_cell_volume 5247.0(13)
_cod_original_sg_symbol_H-M Cc
_cod_database_code 7214075

loop_
_symmetry_equiv_pos_as_xyz
'x, y, z'
'x, -y, z+1/2'
'x+1/2, y+1/2, z'
'x+1/2, -y+1/2, z+1/2'

loop_
_atom_site_label
_atom_site_type_symbol
_atom_site_fract_x
_atom_site_fract_y
_atom_site_fract_z
_atom_site_U_iso_or_equiv
_atom_site_adp_type
_atom_site_occupancy
_atom_site_symmetry_multiplicity
_atom_site_calc_flag
_atom_site_refinement_flags
C10 C 0.5388(9) 0.9951(9) 0.5861(4) 0.0317(17) Uani 1 1 d D
F11 F 0.5590(11) 0.9550(10) 0.5415(3) 0.067(4) Uani 1 1 d D
F12 F 0.5090(8) 1.0884(8) 0.5785(6) 0.073(5) Uani 1 1 d D
F13 F 0.6176(7) 1.0008(8) 0.6101(4) 0.041(3) Uani 1 1 d D
S11 S 0.2847(3) 0.7409(3) 0.70571(15) 0.0263(9) Uani 1 1 d D
N11 N 0.2976(7) 0.9613(7) 0.7094(4) 0.0219(11) Uani 1 1 d D
H11 H 0.3142 1.0172 0.7252 0.026 Uiso 1 1 calc R
N12 N 0.1961(7) 0.8234(7) 0.7152(4) 0.0228(12) Uani 1 1 d D
C11 C 0.3564(9) 0.8114(8) 0.6680(5) 0.0220(12) Uani 1 1 d D
C12 C 0.3574(8) 0.9180(8) 0.6748(4) 0.0168(12) Uani 1 1 d D
C13 C 0.4117(9) 0.9771(8) 0.6455(4) 0.0178(13) Uani 1 1 d D
H13 H 0.4083 1.0494 0.6478 0.021 Uiso 1 1 calc R
C14 C 0.4725(9) 0.9320(8) 0.6120(4) 0.0221(13) Uani 1 1 d D
C15 C 0.4735(10) 0.8259(9) 0.6074(5) 0.0267(15) Uani 1 1 d D
H15 H 0.5151 0.7939 0.5860 0.032 Uiso 1 1 calc R
C16 C 0.4139(9) 0.7674(9) 0.6339(5) 0.0218(13) Uani 1 1 d D
H16 H 0.4121 0.6957 0.6288 0.026 Uiso 1 1 calc R
C20 C 0.2150(7) 0.9199(7) 0.7192(5) 0.0174(12) Uani 1 1 d D
C21 C 0.1423(8) 0.9903(8) 0.7338(5) 0.0199(13) Uani 1 1 d D
C22 C 0.1345(9) 1.0879(8) 0.7130(5) 0.0208(9) Uani 1 1 d D
H22 H 0.1784 1.1115 0.6905 0.025 Uiso 1 1 calc R
C23 C 0.0637(10) 1.1493(10) 0.7250(6) 0.0328(12) Uani 1 1 d D
H23 H 0.0600 1.2162 0.7115 0.039 Uiso 1 1 calc R
C24 C -0.0017(10) 1.1161(10) 0.7561(5) 0.0303(17) Uani 1 1 d D
H24 H -0.0518 1.1586 0.7626 0.036 Uiso 1 1 calc R
C25 C 0.0047(10) 1.0194(10) 0.7784(6) 0.0328(12) Uani 1 1 d D
H25 H -0.0399 0.9972 0.8008 0.039 Uiso 1 1 calc R
C26 C 0.0748(8) 0.9585(10) 0.7676(5) 0.0208(9) Uani 1 1 d D
H26 H 0.0794 0.8931 0.7827 0.025 Uiso 1 1 calc R
C30 C 0.0230(9) 1.0214(9) 0.5727(4) 0.0317(17) Uani 1 1 d D
F31 F 0.0712(11) 1.0876(9) 0.5995(4) 0.068(5) Uani 1 1 d D
F32 F 0.0818(7) 0.9667(7) 0.5470(4) 0.036(3) Uani 1 1 d D
F33 F -0.0244(8) 1.0779(8) 0.5412(4) 0.052(3) Uani 1 1 d D
S31 S -0.1970(3) 0.7838(3) 0.71754(14) 0.0223(9) Uani 1 1 d D
N31 N -0.0034(8) 0.7709(7) 0.7076(4) 0.0219(11) Uani 1 1 d D
H31 H 0.0520 0.7837 0.7179 0.026 Uiso 1 1 calc R
N32 N -0.1334(7) 0.6774(7) 0.7283(4) 0.0228(12) Uani 1 1 d D
C31 C -0.1373(8) 0.8496(10) 0.6724(5) 0.0220(12) Uani 1 1 d D
C32 C -0.0440(7) 0.8380(9) 0.6720(4) 0.0168(12) Uani 1 1 d D
C33 C 0.0076(8) 0.8919(9) 0.6392(4) 0.0178(13) Uani 1 1 d D
H33 H 0.0712 0.8845 0.6397 0.021 Uiso 1 1 calc R
C34 C -0.0348(8) 0.9585(9) 0.6046(4) 0.0221(13) Uani 1 1 d D
C35 C -0.1270(8) 0.9704(11) 0.6060(5) 0.0267(15) Uani 1 1 d D
H35 H -0.1551 1.0193 0.5848 0.032 Uiso 1 1 calc R
C36 C -0.1797(8) 0.9132(9) 0.6374(5) 0.0218(13) Uani 1 1 d D
H36 H -0.2435 0.9169 0.6352 0.026 Uiso 1 1 calc R
C40 C -0.0470(7) 0.6874(8) 0.7263(5) 0.0174(12) Uani 1 1 d D
C41 C 0.0104(8) 0.6011(9) 0.7440(4) 0.0199(13) Uani 1 1 d D
C42 C 0.0933(8) 0.5815(10) 0.7243(5) 0.0208(9) Uani 1 1 d D
H42 H 0.1150 0.6259 0.6994 0.025 Uiso 1 1 calc R
C43 C 0.1462(11) 0.5002(10) 0.7392(6) 0.0328(12) Uani 1 1 d D
H43 H 0.2041 0.4897 0.7256 0.039 Uiso 1 1 calc R
C44 C 0.1125(10) 0.4350(10) 0.7742(5) 0.0303(17) Uani 1 1 d D
H44 H 0.1476 0.3782 0.7848 0.036 Uiso 1 1 calc R
C45 C 0.0275(10) 0.4505(11) 0.7944(6) 0.0328(12) Uani 1 1 d D
H45 H 0.0054 0.4036 0.8181 0.039 Uiso 1 1 calc R
C46 C -0.0248(9) 0.5334(9) 0.7803(5) 0.0208(9) Uani 1 1 d D
H46 H -0.0822 0.5447 0.7942 0.025 Uiso 1 1 calc R
C50 C 0.2231(9) 0.7477(9) 0.5415(4) 0.0317(17) Uani 1 1 d D
F51 F 0.2029(10) 0.7890(10) 0.5855(4) 0.060(4) Uani 1 1 d D
F52 F 0.2511(11) 0.6541(7) 0.5512(5) 0.074(5) Uani 1 1 d D
F53 F 0.1449(7) 0.7394(9) 0.5175(4) 0.043(3) Uani 1 1 d D
S51 S 0.4772(3) 0.9956(3) 0.41960(17) 0.0266(10) Uani 1 1 d D
N51 N 0.4629(7) 0.7728(8) 0.4200(4) 0.0219(11) Uani 1 1 d D
H51 H 0.4473 0.7137 0.4070 0.026 Uiso 1 1 calc R
N52 N 0.5633(7) 0.9121(7) 0.4091(4) 0.0228(12) Uani 1 1 d D
C51 C 0.4056(9) 0.9259(8) 0.4578(5) 0.0220(12) Uani 1 1 d D
C52 C 0.4045(9) 0.8193(7) 0.4542(4) 0.0168(12) Uani 1 1 d D
C53 C 0.3477(9) 0.7594(8) 0.4813(4) 0.0178(13) Uani 1 1 d D
H53 H 0.3483 0.6871 0.4783 0.021 Uiso 1 1 calc R
C54 C 0.2882(9) 0.8095(8) 0.5139(4) 0.0221(13) Uani 1 1 d D
C55 C 0.2897(10) 0.9152(8) 0.5190(5) 0.0267(15) Uani 1 1 d D
H55 H 0.2486 0.9482 0.5403 0.032 Uiso 1 1 calc R
C56 C 0.3514(9) 0.9719(9) 0.4929(5) 0.0218(13) Uani 1 1 d D
H56 H 0.3569 1.0431 0.4990 0.026 Uiso 1 1 calc R
C60 C 0.5431(7) 0.8158(7) 0.4062(5) 0.0174(12) Uani 1 1 d D
C61 C 0.6143(9) 0.7453(8) 0.3897(5) 0.0199(13) Uani 1 1 d D
C62 C 0.6267(9) 0.6484(9) 0.4102(5) 0.0208(9) Uani 1 1 d D
H62 H 0.5852 0.6247 0.4340 0.025 Uiso 1 1 calc R
C63 C 0.6967(10) 0.5864(10) 0.3972(5) 0.0328(12) Uani 1 1 d D
H63 H 0.7042 0.5218 0.4128 0.039 Uiso 1 1 calc R
C64 C 0.7558(10) 0.6175(10) 0.3618(5) 0.0303(17) Uani 1 1 d D
H64 H 0.8030 0.5737 0.3516 0.036 Uiso 1 1 calc R
C65 C 0.7454(10) 0.7157(10) 0.3407(5) 0.0328(12) Uani 1 1 d D
H65 H 0.7884 0.7391 0.3176 0.039 Uiso 1 1 calc R
C66 C 0.6750(8) 0.7777(9) 0.3527(5) 0.0208(9) Uani 1 1 d D
H66 H 0.6668 0.8416 0.3365 0.025 Uiso 1 1 calc R
C70 C 0.2346(9) 0.2163(9) 0.5506(4) 0.0317(17) Uani 1 1 d D
F71 F 0.2802(9) 0.1581(9) 0.5833(4) 0.062(4) Uani 1 1 d D
F72 F 0.1843(10) 0.1512(9) 0.5248(4) 0.067(4) Uani 1 1 d D
F73 F 0.1804(9) 0.2714(7) 0.5777(4) 0.049(3) Uani 1 1 d D
S71 S 0.4614(2) 0.4520(3) 0.40978(14) 0.0215(8) Uani 1 1 d D
N71 N 0.2632(8) 0.4655(7) 0.4170(4) 0.0219(11) Uani 1 1 d D
H71 H 0.2077 0.4545 0.4063 0.026 Uiso 1 1 calc R
N72 N 0.3960(7) 0.5582(7) 0.3981(4) 0.0228(12) Uani 1 1 d D
C71 C 0.3974(8) 0.3876(10) 0.4535(5) 0.0220(12) Uani 1 1 d D
C72 C 0.3044(7) 0.3958(8) 0.4514(4) 0.0168(12) Uani 1 1 d D
C73 C 0.2505(8) 0.3448(9) 0.4846(4) 0.0178(13) Uani 1 1 d D
H73 H 0.1873 0.3556 0.4850 0.021 Uiso 1 1 calc R
C74 C 0.2935(8) 0.2753(9) 0.5181(4) 0.0221(13) Uani 1 1 d D
C75 C 0.3861(8) 0.2662(11) 0.5205(5) 0.0267(15) Uani 1 1 d D
H75 H 0.4138 0.2227 0.5444 0.032 Uiso 1 1 calc R
C76 C 0.4385(8) 0.3214(10) 0.4876(5) 0.0218(13) Uani 1 1 d D
H76 H 0.5022 0.3141 0.4883 0.026 Uiso 1 1 calc R
C80 C 0.3094(7) 0.5492(8) 0.4004(5) 0.0174(12) Uani 1 1 d D
C81 C 0.2532(8) 0.6384(9) 0.3859(5) 0.0199(13) Uani 1 1 d D
C82 C 0.1691(8) 0.6571(10) 0.4036(5) 0.0208(9) Uani 1 1 d D
H82 H 0.1439 0.6107 0.4266 0.025 Uiso 1 1 calc R
C83 C 0.1201(11) 0.7409(10) 0.3890(6) 0.0328(12) Uani 1 1 d D
H83 H 0.0608 0.7498 0.4009 0.039 Uiso 1 1 calc R
C84 C 0.1558(10) 0.8127(10) 0.3573(6) 0.0303(17) Uani 1 1 d D
H84 H 0.1232 0.8727 0.3488 0.036 Uiso 1 1 calc R
C85 C 0.2414(10) 0.7945(10) 0.3380(6) 0.0328(12) Uani 1 1 d D
H85 H 0.2672 0.8423 0.3158 0.039 Uiso 1 1 calc R
C86 C 0.2880(9) 0.7078(9) 0.3511(5) 0.0208(9) Uani 1 1 d D
H86 H 0.3445 0.6943 0.3365 0.025 Uiso 1 1 calc R

loop_
_atom_site_aniso_label
_atom_site_aniso_U_11
_atom_site_aniso_U_22
_atom_site_aniso_U_33
_atom_site_aniso_U_23
_atom_site_aniso_U_13
_atom_site_aniso_U_12
C10 0.050(5) 0.024(3) 0.021(3) 0.014(3) 0.000(3) 0.013(3)
F11 0.102(13) 0.078(9) 0.022(5) 0.001(6) 0.007(7) -0.042(8)
F12 0.031(7) 0.055(7) 0.134(13) 0.065(8) 0.035(8) 0.026(6)
F13 0.035(6) 0.049(6) 0.038(6) -0.003(5) 0.004(5) 0.001(5)
S11 0.030(2) 0.0151(16) 0.0336(19) 0.0006(14) 0.0040(18) 0.0020(16)
N11 0.028(3) 0.012(2) 0.025(2) 0.003(2) -0.005(2) -0.004(2)
N12 0.034(3) 0.015(2) 0.019(2) 0.0022(19) 0.004(2) 0.004(2)
C11 0.025(3) 0.016(3) 0.025(3) 0.000(2) 0.000(3) -0.005(3)
C12 0.015(3) 0.014(2) 0.022(3) -0.003(2) -0.001(3) 0.002(2)
C13 0.019(3) 0.012(3) 0.022(3) -0.002(2) -0.002(3) 0.002(2)
C14 0.033(4) 0.015(3) 0.018(3) -0.004(2) -0.006(3) -0.001(3)
C15 0.031(4) 0.021(3) 0.028(3) -0.001(2) -0.002(3) 0.008(3)
C16 0.015(3) 0.018(3) 0.033(3) -0.002(2) 0.000(3) 0.009(2)
C20 0.018(3) 0.015(2) 0.020(3) -0.004(2) -0.007(3) -0.002(2)
C21 0.022(4) 0.021(3) 0.016(3) -0.002(2) -0.003(3) 0.001(3)
C22 0.018(2) 0.022(2) 0.022(2) -0.0019(17) -0.0023(19) 0.0038(19)
C23 0.043(3) 0.028(2) 0.027(2) -0.003(2) -0.004(2) 0.004(2)
C24 0.033(4) 0.024(3) 0.034(4) -0.006(3) -0.008(3) 0.014(3)
C25 0.043(3) 0.028(2) 0.027(2) -0.003(2) -0.004(2) 0.004(2)
C26 0.018(2) 0.022(2) 0.022(2) -0.0019(17) -0.0023(19) 0.0038(19)
C30 0.050(5) 0.024(3) 0.021(3) 0.014(3) 0.000(3) 0.013(3)
F31 0.132(14) 0.051(7) 0.022(5) -0.003(5) 0.010(7) -0.057(8)
F32 0.038(7) 0.027(5) 0.044(6) 0.004(4) 0.014(5) 0.008(5)
F33 0.057(8) 0.052(6) 0.050(6) 0.029(5) 0.035(6) 0.030(6)
S31 0.021(2) 0.0136(15) 0.032(2) 0.0071(14) 0.0032(18) -0.0011(15)
N31 0.028(3) 0.012(2) 0.025(2) 0.003(2) -0.005(2) -0.004(2)
N32 0.034(3) 0.015(2) 0.019(2) 0.0022(19) 0.004(2) 0.004(2)
C31 0.025(3) 0.016(3) 0.025(3) 0.000(2) 0.000(3) -0.005(3)
C32 0.015(3) 0.014(2) 0.022(3) -0.003(2) -0.001(3) 0.002(2)
C33 0.019(3) 0.012(3) 0.022(3) -0.002(2) -0.002(3) 0.002(2)
C34 0.033(4) 0.015(3) 0.018(3) -0.004(2) -0.006(3) -0.001(3)
C35 0.031(4) 0.021(3) 0.028(3) -0.001(2) -0.002(3) 0.008(3)
C36 0.015(3) 0.018(3) 0.033(3) -0.002(2) 0.000(3) 0.009(2)
C40 0.018(3) 0.015(2) 0.020(3) -0.004(2) -0.007(3) -0.002(2)
C41 0.022(4) 0.021(3) 0.016(3) -0.002(2) -0.003(3) 0.001(3)
C42 0.018(2) 0.022(2) 0.022(2) -0.0019(17) -0.0023(19) 0.0038(19)
C43 0.043(3) 0.028(2) 0.027(2) -0.003(2) -0.004(2) 0.004(2)
C44 0.033(4) 0.024(3) 0.034(4) -0.006(3) -0.008(3) 0.014(3)
C45 0.043(3) 0.028(2) 0.027(2) -0.003(2) -0.004(2) 0.004(2)
C46 0.018(2) 0.022(2) 0.022(2) -0.0019(17) -0.0023(19) 0.0038(19)
C50 0.050(5) 0.024(3) 0.021(3) 0.014(3) 0.000(3) 0.013(3)
F51 0.078(11) 0.081(10) 0.020(5) -0.005(5) 0.015(6) 0.005(8)
F52 0.117(14) 0.029(6) 0.078(9) 0.035(6) 0.035(9) 0.014(7)
F53 0.042(7) 0.054(7) 0.033(5) 0.023(5) -0.011(5) -0.015(5)
S51 0.023(2) 0.0145(17) 0.042(2) 0.0045(15) -0.0050(19) 0.0036(16)
N51 0.028(3) 0.012(2) 0.025(2) 0.003(2) -0.005(2) -0.004(2)
N52 0.034(3) 0.015(2) 0.019(2) 0.0022(19) 0.004(2) 0.004(2)
C51 0.025(3) 0.016(3) 0.025(3) 0.000(2) 0.000(3) -0.005(3)
C52 0.015(3) 0.014(2) 0.022(3) -0.003(2) -0.001(3) 0.002(2)
C53 0.019(3) 0.012(3) 0.022(3) -0.002(2) -0.002(3) 0.002(2)
C54 0.033(4) 0.015(3) 0.018(3) -0.004(2) -0.006(3) -0.001(3)
C55 0.031(4) 0.021(3) 0.028(3) -0.001(2) -0.002(3) 0.008(3)
C56 0.015(3) 0.018(3) 0.033(3) -0.002(2) 0.000(3) 0.009(2)
C60 0.018(3) 0.015(2) 0.020(3) -0.004(2) -0.007(3) -0.002(2)
C61 0.022(4) 0.021(3) 0.016(3) -0.002(2) -0.003(3) 0.001(3)
C62 0.018(2) 0.022(2) 0.022(2) -0.0019(17) -0.0023(19) 0.0038(19)
C63 0.043(3) 0.028(2) 0.027(2) -0.003(2) -0.004(2) 0.004(2)
C64 0.033(4) 0.024(3) 0.034(4) -0.006(3) -0.008(3) 0.014(3)
C65 0.043(3) 0.028(2) 0.027(2) -0.003(2) -0.004(2) 0.004(2)
C66 0.018(2) 0.022(2) 0.022(2) -0.0019(17) -0.0023(19) 0.0038(19)
C70 0.050(5) 0.024(3) 0.021(3) 0.014(3) 0.000(3) 0.013(3)
F71 0.061(9) 0.064(7) 0.060(7) 0.045(6) 0.005(7) 0.002(7)
F72 0.104(12) 0.059(8) 0.040(6) -0.009(5) 0.027(7) -0.062(8)
F73 0.064(9) 0.023(5) 0.062(7) 0.009(5) 0.034(7) 0.001(5)
S71 0.0077(17) 0.0205(18) 0.037(2) 0.0076(14) 0.0104(17) 0.0058(14)
N71 0.028(3) 0.012(2) 0.025(2) 0.003(2) -0.005(2) -0.004(2)
N72 0.034(3) 0.015(2) 0.019(2) 0.0022(19) 0.004(2) 0.004(2)
C71 0.025(3) 0.016(3) 0.025(3) 0.000(2) 0.000(3) -0.005(3)
C72 0.015(3) 0.014(2) 0.022(3) -0.003(2) -0.001(3) 0.002(2)
C73 0.019(3) 0.012(3) 0.022(3) -0.002(2) -0.002(3) 0.002(2)
C74 0.033(4) 0.015(3) 0.018(3) -0.004(2) -0.006(3) -0.001(3)
C75 0.031(4) 0.021(3) 0.028(3) -0.001(2) -0.002(3) 0.008(3)
C76 0.015(3) 0.018(3) 0.033(3) -0.002(2) 0.000(3) 0.009(2)
C80 0.018(3) 0.015(2) 0.020(3) -0.004(2) -0.007(3) -0.002(2)
C81 0.022(4) 0.021(3) 0.016(3) -0.002(2) -0.003(3) 0.001(3)
C82 0.018(2) 0.022(2) 0.022(2) -0.0019(17) -0.0023(19) 0.0038(19)
C83 0.043(3) 0.028(2) 0.027(2) -0.003(2) -0.004(2) 0.004(2)
C84 0.033(4) 0.024(3) 0.034(4) -0.006(3) -0.008(3) 0.014(3)
C85 0.043(3) 0.028(2) 0.027(2) -0.003(2) -0.004(2) 0.004(2)
C86 0.018(2) 0.022(2) 0.022(2) -0.0019(17) -0.0023(19) 0.0038(19)

loop_
_atom_type_symbol
_atom_type_description
_atom_type_scat_dispersion_real
_atom_type_scat_dispersion_imag
_atom_type_scat_source
C C 0.0033 0.0016 'International Tables Vol C Tables 4.2.6.8 and 6.1.1.4'
H H 0.0000 0.0000 'International Tables Vol C Tables 4.2.6.8 and 6.1.1.4'
N N 0.0061 0.0033 'International Tables Vol C Tables 4.2.6.8 and 6.1.1.4'
F F 0.0171 0.0103 'International Tables Vol C Tables 4.2.6.8 and 6.1.1.4'
S S 0.1246 0.1234 'International Tables Vol C Tables 4.2.6.8 and 6.1.1.4'

loop_
_geom_angle_atom_site_label_1
_geom_angle_atom_site_label_2
_geom_angle_atom_site_label_3
_geom_angle
F12 C10 F13 108.3(12)
F12 C10 F11 107.7(12)
F13 C10 F11 104.4(11)
F12 C10 C14 111.6(11)
F13 C10 C14 113.0(10)
F11 C10 C14 111.4(11)
N12 S11 C11 103.3(5)
C20 N11 C12 122.8(9)
C20 N11 H11 118.6
C12 N11 H11 118.6
C20 N12 S11 117.2(9)
C16 C11 C12 119.4(9)
C16 C11 S11 123.6(8)
C12 C11 S11 116.9(8)
C13 C12 C11 119.2(9)
C13 C12 N11 122.2(9)
C11 C12 N11 118.5(9)
C12 C13 C14 121.1(10)
C12 C13 H13 119.4
C14 C13 H13 119.4
C15 C14 C13 118.7(10)
C15 C14 C10 120.6(10)
C13 C14 C10 120.5(10)
C16 C15 C14 119.9(11)
C16 C15 H15 120.1
C14 C15 H15 120.1
C15 C16 C11 121.3(10)
C15 C16 H16 119.3
C11 C16 H16 119.3
N12 C20 N11 124.3(10)
N12 C20 C21 118.1(10)
N11 C20 C21 117.7(9)
C22 C21 C26 117.9(10)
C22 C21 C20 121.3(10)
C26 C21 C20 120.7(10)
C23 C22 C21 120.1(11)
C23 C22 H22 120.0
C21 C22 H22 120.0
C24 C23 C22 121.1(12)
C24 C23 H23 119.5
C22 C23 H23 119.5
C23 C24 C25 120.5(12)
C23 C24 H24 119.8
C25 C24 H24 119.8
C26 C25 C24 119.2(12)
C26 C25 H25 120.4
C24 C25 H25 120.4
C25 C26 C21 121.2(11)
C25 C26 H26 119.4
C21 C26 H26 119.4
F33 C30 F32 108.4(10)
F33 C30 F31 105.1(11)
F32 C30 F31 106.4(12)
F33 C30 C34 112.2(11)
F32 C30 C34 113.3(11)
F31 C30 C34 111.0(10)
N32 S31 C31 103.6(6)
C40 N31 C32 122.8(10)
C40 N31 H31 118.6
C32 N31 H31 118.6
C40 N32 S31 117.3(8)
C32 C31 C36 119.7(9)
C32 C31 S31 117.9(8)
C36 C31 S31 122.4(9)
C33 C32 C31 120.9(9)
C33 C32 N31 120.9(10)
C31 C32 N31 118.1(9)
C32 C33 C34 119.5(10)
C32 C33 H33 120.2
C34 C33 H33 120.2
C35 C34 C33 118.9(10)
C35 C34 C30 122.6(10)
C33 C34 C30 118.1(10)
C34 C35 C36 121.8(11)
C34 C35 H35 119.1
C36 C35 H35 119.1
C35 C36 C31 118.8(11)
C35 C36 H36 120.6
C31 C36 H36 120.6
N32 C40 N31 124.8(10)
N32 C40 C41 118.4(9)
N31 C40 C41 116.8(9)
C42 C41 C46 119.4(10)
C42 C41 C40 122.1(10)
C46 C41 C40 118.4(10)
C41 C42 C43 122.9(11)
C41 C42 H42 118.6
C43 C42 H42 118.6
C44 C43 C42 117.8(13)
C44 C43 H43 121.1
C42 C43 H43 121.1
C43 C44 C45 121.3(12)
C43 C44 H44 119.4
C45 C44 H44 119.4
C46 C45 C44 120.9(12)
C46 C45 H45 119.6
C44 C45 H45 119.6
C45 C46 C41 117.7(11)
C45 C46 H46 121.1
C41 C46 H46 121.1
F52 C50 F53 107.0(12)
F52 C50 F51 105.9(11)
F53 C50 F51 104.9(12)
F52 C50 C54 113.9(11)
F53 C50 C54 112.0(10)
F51 C50 C54 112.5(11)
N52 S51 C51 103.2(6)
C60 N51 C52 123.0(10)
C60 N51 H51 118.5
C52 N51 H51 118.5
C60 N52 S51 117.3(9)
C56 C51 C52 118.2(9)
C56 C51 S51 122.6(8)
C52 C51 S51 119.1(8)
C53 C52 C51 122.7(9)
C53 C52 N51 119.4(9)
C51 C52 N51 117.9(9)
C52 C53 C54 117.4(10)
C52 C53 H53 121.3
C54 C53 H53 121.3
C55 C54 C53 120.8(10)
C55 C54 C50 120.5(10)
C53 C54 C50 118.7(10)
C56 C55 C54 119.7(11)
C56 C55 H55 120.2
C54 C55 H55 120.2
C55 C56 C51 120.7(11)
C55 C56 H56 119.6
C51 C56 H56 119.6
N52 C60 N51 125.6(10)
N52 C60 C61 117.3(10)
N51 C60 C61 117.0(9)
C62 C61 C66 118.0(10)
C62 C61 C60 122.6(10)
C66 C61 C60 119.4(9)
C63 C62 C61 122.3(11)
C63 C62 H62 118.9
C61 C62 H62 118.9
C62 C63 C64 120.0(12)
C62 C63 H63 120.0
C64 C63 H63 120.0
C63 C64 C65 119.0(12)
C63 C64 H64 120.5
C65 C64 H64 120.5
C66 C65 C64 121.5(12)
C66 C65 H65 119.2
C64 C65 H65 119.2
C65 C66 C61 119.1(11)
C65 C66 H66 120.5
C61 C66 H66 120.5
F73 C70 F72 107.4(13)
F73 C70 F71 104.7(11)
F72 C70 F71 104.7(11)
F73 C70 C74 114.9(10)
F72 C70 C74 111.3(10)
F71 C70 C74 113.1(11)
N72 S71 C71 101.6(6)
C80 N71 C72 120.6(10)
C80 N71 H71 119.7
C72 N71 H71 119.7
C80 N72 S71 118.4(8)
C72 C71 C76 119.9(9)
C72 C71 S71 119.4(8)
C76 C71 S71 120.5(9)
C73 C72 C71 121.7(9)
C73 C72 N71 118.7(10)
C71 C72 N71 119.4(9)
C72 C73 C74 117.4(10)
C72 C73 H73 121.3
C74 C73 H73 121.3
C75 C74 C73 121.3(10)
C75 C74 C70 122.0(10)
C73 C74 C70 116.7(10)
C74 C75 C76 119.6(11)
C74 C75 H75 120.2
C76 C75 H75 120.2
C75 C76 C71 119.9(11)
C75 C76 H76 120.1
C71 C76 H76 120.1
N72 C80 N71 126.3(10)
N72 C80 C81 118.1(9)
N71 C80 C81 115.6(9)
C82 C81 C86 117.7(10)
C82 C81 C80 124.2(10)
C86 C81 C80 118.1(10)
C81 C82 C83 121.8(11)
C81 C82 H82 119.1
C83 C82 H82 119.1
C82 C83 C84 121.0(13)
C82 C83 H83 119.5
C84 C83 H83 119.5
C83 C84 C85 118.3(12)
C83 C84 H84 120.9
C85 C84 H84 120.9
C86 C85 C84 120.0(12)
C86 C85 H85 120.0
C84 C85 H85 120.0
C85 C86 C81 121.0(11)
C85 C86 H86 119.5
C81 C86 H86 119.5

loop_
_geom_bond_atom_site_label_1
_geom_bond_atom_site_label_2
_geom_bond_distance
C10 F12 1.314(12)
C10 F13 1.331(13)
C10 F11 1.349(13)
C10 C14 1.472(13)
S11 N12 1.726(10)
S11 C11 1.749(10)
N11 C20 1.372(12)
N11 C12 1.417(12)
N11 H11 0.8800
N12 C20 1.298(12)
C11 C16 1.390(13)
C11 C12 1.408(12)
C12 C13 1.377(12)
C13 C14 1.418(13)
C13 H13 0.9500
C14 C15 1.395(13)
C15 C16 1.379(14)
C15 H15 0.9500
C16 H16 0.9500
C20 C21 1.479(12)
C21 C22 1.401(13)
C21 C26 1.428(13)
C22 C23 1.367(14)
C22 H22 0.9500
C23 C24 1.365(15)
C23 H23 0.9500
C24 C25 1.404(14)
C24 H24 0.9500
C25 C26 1.349(14)
C25 H25 0.9500
C26 H26 0.9500
C30 F33 1.320(13)
C30 F32 1.332(14)
C30 F31 1.332(14)
C30 C34 1.478(13)
S31 N32 1.705(9)
S31 C31 1.746(10)
N31 C40 1.373(12)
N31 C32 1.427(11)
N31 H31 0.8800
N32 C40 1.292(12)
C31 C32 1.394(13)
C31 C36 1.401(13)
C32 C33 1.375(13)
C33 C34 1.416(12)
C33 H33 0.9500
C34 C35 1.380(13)
C35 C36 1.383(14)
C35 H35 0.9500
C36 H36 0.9500
C40 C41 1.490(12)
C41 C42 1.372(13)
C41 C46 1.426(13)
C42 C43 1.379(14)
C42 H42 0.9500
C43 C44 1.374(14)
C43 H43 0.9500
C44 C45 1.399(14)
C44 H44 0.9500
C45 C46 1.384(13)
C45 H45 0.9500
C46 H46 0.9500
C50 F52 1.318(13)
C50 F53 1.326(13)
C50 F51 1.343(13)
C50 C54 1.473(13)
S51 N52 1.709(9)
S51 C51 1.750(10)
N51 C60 1.374(12)
N51 C52 1.415(12)
N51 H51 0.8800
N52 C60 1.299(12)
C51 C56 1.390(13)
C51 C52 1.400(12)
C52 C53 1.371(13)
C53 C54 1.420(13)
C53 H53 0.9500
C54 C55 1.390(13)
C55 C56 1.382(14)
C55 H55 0.9500
C56 H56 0.9500
C60 C61 1.478(12)
C61 C62 1.395(13)
C61 C66 1.422(13)
C62 C63 1.370(14)
C62 H62 0.9500
C63 C64 1.370(15)
C63 H63 0.9500
C64 C65 1.415(14)
C64 H64 0.9500
C65 C66 1.368(14)
C65 H65 0.9500
C66 H66 0.9500
C70 F73 1.313(14)
C70 F72 1.324(14)
C70 F71 1.343(13)
C70 C74 1.468(13)
S71 N72 1.723(9)
S71 C71 1.745(10)
N71 C80 1.372(12)
N71 C72 1.433(11)
N71 H71 0.8800
N72 C80 1.293(12)
C71 C72 1.385(13)
C71 C76 1.397(13)
C72 C73 1.382(13)
C73 C74 1.426(12)
C73 H73 0.9500
C74 C75 1.381(13)
C75 C76 1.392(13)
C75 H75 0.9500
C76 H76 0.9500
C80 C81 1.485(12)
C81 C82 1.366(13)
C81 C86 1.412(13)
C82 C83 1.371(14)
C82 H82 0.9500
C83 C84 1.383(15)
C83 H83 0.9500
C84 C85 1.403(14)
C84 H84 0.9500
C85 C86 1.373(13)
C85 H85 0.9500
C86 H86 0.9500
